data_2100829
loop_
_publ_author_name
'Kubota, M.'
'Ohba, S.'

_publ_section_title
;
 Nitro-nitrito linkage photoisomerization in crystals of
 pentaamminenitrocobalt(III) dichloride
;
_journal_issue 5
_journal_name_full 'Acta Crystallographica Section B'
_journal_page_first 627
_journal_page_last 632
_journal_paper_doi 10.1107/S010876819200404X
_journal_volume 48
_journal_year 1992
_chemical_formula_sum 'Cl2 Co H15 N6 O2'
_chemical_formula_weight 261
_symmetry_cell_setting monoclinic
_symmetry_space_group_name_Hall '-C 2yc'
_symmetry_space_group_name_H-M 'C 1 2/c 1'
_cell_angle_alpha 90
_cell_angle_beta 95.45(2)
_cell_angle_gamma 90
_cell_formula_units_Z 4
_cell_length_a 10.176(2)
_cell_length_b 8.6920(10)
_cell_length_c 10.746(2)
_cell_volume 946.2(3)
_diffrn_radiation_type Mo
_diffrn_radiation_wavelength 0.71073
_exptl_absorpt_coefficient_mu 2.35
_exptl_crystal_density_diffrn 1.83
_exptl_crystal_F_000 536
_cod_data_source_file as0597.cif
_cod_data_source_block as0597a
_cod_original_sg_symbol_H-M 'C 2/c'
_cod_original_formula_sum 'H15 Cl2 Co1 N6 O2'
_cod_database_code 2100829

loop_
_atom_site_label
_atom_site_fract_x
_atom_site_fract_y
_atom_site_fract_z
_atom_site_U_iso_or_equiv
Co 0 .28867(7) .25 .00760(10)
N(1) .0252(3) .2906(3) .4337(2) .0129(7)
N(2) .1927(3) .2923(3) .2427(3) .0158(8)
N(3) 0 .0591(5) .25 .0200(10)
Cl .20674(7) .02015(9) .01540(7) .0134(2)
N(4) 0 .5102(5) .25 .011
O(1) .0738(2) .5812(3) .1852(2) .0179(7)
H(11) .0863 .3540 .5000 .050
H(12) -.0433 .3024 .5000 .050
H(13) .0578 .2150 .5000 .050
H(21) .2171 .3605 .1780 .050
H(22) .2280 .2142 .2226 .050
H(23) .2204 .3192 .3278 .050
H(31) -.0511 .0102 .1892 .050
H(32) .0893 .0263 .2442 .050
H(33) -.0282 .0263 .3285 .050

loop_
_geom_angle_atom_site_label_1
_geom_angle_atom_site_label_2
_geom_angle_atom_site_label_3
_geom_angle
Co N(4) O(1) 119.9(2)

loop_
_geom_bond_atom_site_label_1
_geom_bond_atom_site_label_2
_geom_bond_distance
Co N(1) 1.966(3)
Co N(2) 1.970(3)
Co N(3) 1.995(4)
Co N(4) 1.926(4)
N(4) O(1) 1.237(3)
